data_2222977
loop_
_publ_author_name
'Laifa, El Adoui'
'Bendjeddou, Lamia'
'Boudraa, Naouel'
'Dahaoui, Slimane'
'Lecomte, Claude'

_publ_section_title <i>trans</i>-Di-\m-iodido-bis[(3<i>H</i>-1,2-benzodithiole-3-thione)iodidomercury(II)]
_journal_coeditor_code BQ2156
_journal_issue 9
_journal_name_full 'Acta Crystallographica Section E'
_journal_page_first m1080
_journal_page_last m1081
_journal_paper_doi 10.1107/S1600536809032152
_journal_volume 65
_journal_year 2009
_chemical_formula_iupac '[Hg2 I4 (C7 H4 S3)2]'
_chemical_formula_moiety 'C14 H8 Hg2 I4 S6'
_chemical_formula_structural 'C14 H8 Hg2 I4 S6'
_chemical_formula_sum 'C14 H8 Hg2 I4 S6'
_chemical_formula_weight 1277.40
_chemical_melting_point 192
_chemical_name_systematic
;
<i>trans</i>-Di-\m-iodido-bis[(3<i>H</i>-1,2-benzodithiole-3-
thione)iodidomercury(II)]
;
_space_group_IT_number 2
_symmetry_cell_setting triclinic
_symmetry_space_group_name_Hall '-P 1'
_symmetry_space_group_name_H-M 'P -1'
_cell_angle_alpha 105.2917(11)
_cell_angle_beta 98.3031(10)
_cell_angle_gamma 105.6957(11)
_cell_formula_units_Z 1
_cell_length_a 7.86285(10)
_cell_length_b 8.19304(11)
_cell_length_c 10.46506(13)
_cell_measurement_reflns_used 4951
_cell_measurement_temperature 100
_cell_measurement_theta_max 34.9816
_cell_measurement_theta_min 2.7615
_cell_volume 608.917(15)
_computing_cell_refinement 'CrysAlis RED (Oxford Diffraction, 2009)'
_computing_data_collection 'CrysAlis CCD  (Oxford Diffraction, 2009)'
_computing_data_reduction 'CrysAlis RED (Oxford Diffraction, 2009)'
_computing_molecular_graphics 'ORTEP-3I (Farrugia, 1997)'
_computing_publication_material 'WinGX (Farrugia, 1999)'
_computing_structure_refinement 'SHELXL97 (Sheldrick, 2008)'
_computing_structure_solution 'SIR92 (Altomare <i>et al.</i>,  1993)'
_diffrn_ambient_temperature 100
_diffrn_detector_area_resol_mean 10.4508
_diffrn_measured_fraction_theta_full 0.997
_diffrn_measured_fraction_theta_max 0.997
_diffrn_measurement_device_type
;Super Nova diffractometer (Dual, Cu at zero, Mo active) with an Atlas
 detector
;
_diffrn_measurement_method \w
_diffrn_radiation_monochromator graphite
_diffrn_radiation_source 'Enhance (Mo) X-ray Source'
_diffrn_radiation_type 'Mo K\a'
_diffrn_radiation_wavelength 0.7107
_diffrn_reflns_av_R_equivalents 0.0508
_diffrn_reflns_limit_h_max 12
_diffrn_reflns_limit_h_min -12
_diffrn_reflns_limit_k_max 13
_diffrn_reflns_limit_k_min -13
_diffrn_reflns_limit_l_max 16
_diffrn_reflns_limit_l_min -16
_diffrn_reflns_number 44929
_diffrn_reflns_theta_full 33.99
_diffrn_reflns_theta_max 33.99
_diffrn_reflns_theta_min 3.19
_exptl_absorpt_coefficient_mu 18.183
_exptl_absorpt_correction_T_max 0.347
_exptl_absorpt_correction_T_min 0.167
_exptl_absorpt_correction_type analytical
_exptl_absorpt_process_details '(Clark <i>et al.</i>, 1995)'
_exptl_crystal_colour orange
_exptl_crystal_density_diffrn 3.483
_exptl_crystal_density_method 'not measured'
_exptl_crystal_description needle
_exptl_crystal_F_000 560
_exptl_crystal_size_max 0.161
_exptl_crystal_size_mid 0.1
_exptl_crystal_size_min 0.08
_refine_diff_density_max 1.201
_refine_diff_density_min -1.545
_refine_ls_extinction_method none
_refine_ls_goodness_of_fit_ref 1.052
_refine_ls_hydrogen_treatment constr
_refine_ls_matrix_type full
_refine_ls_number_parameters 118
_refine_ls_number_reflns 4951
_refine_ls_number_restraints 0
_refine_ls_restrained_S_all 1.052
_refine_ls_R_factor_all 0.0166
_refine_ls_R_factor_gt 0.0154
_refine_ls_shift/su_max 0.002
_refine_ls_shift/su_mean 0.000
_refine_ls_structure_factor_coef Fsqd
_refine_ls_weighting_details 'calc w=1/[\s^2^(Fo^2^)+(0.0169P)^2^+0.3949P] where P=(Fo^2^+2Fc^2^)/3'
_refine_ls_weighting_scheme calc
_refine_ls_wR_factor_gt 0.0371
_refine_ls_wR_factor_ref 0.0374
_reflns_number_gt 4698
_reflns_number_total 4951
_reflns_threshold_expression I>2\s(I)
_cod_data_source_file bq2156.cif
_cod_data_source_block I
_cod_database_code 2222977
_cod_database_fobs_code 2222977

loop_
_symmetry_equiv_pos_as_xyz
'x, y, z'
'-x, -y, -z'

loop_
_atom_site_type_symbol
_atom_site_label
_atom_site_fract_x
_atom_site_fract_y
_atom_site_fract_z
_atom_site_U_iso_or_equiv
_atom_site_adp_type
_atom_site_calc_flag
_atom_site_refinement_flags
_atom_site_occupancy
_atom_site_disorder_assembly
_atom_site_disorder_group
Hg Hg1 0.176661(11) 0.378520(10) 0.439759(7) 0.01756(2) Uani d . 1 . .
I I1 0.127512(16) 0.692780(15) 0.404010(12) 0.01240(3) Uani d . 1 . .
I I2 0.072031(19) 0.088861(17) 0.221273(13) 0.01654(3) Uani d . 1 . .
S S1 0.41650(7) 0.51906(6) 0.65918(5) 0.01343(8) Uani d . 1 . .
C C1 0.4481(3) 0.3455(3) 0.70715(19) 0.0124(3) Uani d . 1 . .
S S2 0.33319(7) 0.13144(6) 0.60634(5) 0.01541(9) Uani d . 1 . .
S S3 0.44554(7) 0.00480(7) 0.72353(5) 0.01732(9) Uani d . 1 . .
C C7 0.6773(3) 0.5278(3) 0.92676(19) 0.0145(3) Uani d . 1 . .
H H7 0.6733 0.6349 0.9138 0.017 Uiso calc R 1 . .
C C2 0.5686(3) 0.3630(3) 0.82988(19) 0.0117(3) Uani d . 1 . .
C C3 0.5762(3) 0.2021(3) 0.85055(19) 0.0142(3) Uani d . 1 . .
C C5 0.7939(3) 0.3662(3) 1.0612(2) 0.0185(4) Uani d . 1 . .
H H5 0.8692 0.369 1.1394 0.022 Uiso calc R 1 . .
C C6 0.7895(3) 0.5283(3) 1.0409(2) 0.0173(4) Uani d . 1 . .
H H6 0.8629 0.6363 1.1049 0.021 Uiso calc R 1 . .
C C4 0.6894(3) 0.2039(3) 0.9680(2) 0.0176(4) Uani d . 1 . .
H H4 0.6937 0.0976 0.9825 0.021 Uiso calc R 1 . .

loop_
_atom_site_aniso_label
_atom_site_aniso_U_11
_atom_site_aniso_U_22
_atom_site_aniso_U_33
_atom_site_aniso_U_12
_atom_site_aniso_U_13
_atom_site_aniso_U_23
Hg1 0.02112(4) 0.01604(4) 0.01403(4) 0.00738(3) -0.00021(3) 0.00324(3)
I1 0.01305(5) 0.01087(5) 0.01336(5) 0.00370(4) 0.00296(4) 0.00420(4)
I2 0.01919(6) 0.01330(5) 0.01626(6) 0.00601(5) 0.00372(4) 0.00271(4)
S1 0.0141(2) 0.01235(18) 0.01343(19) 0.00436(16) 0.00122(15) 0.00450(15)
C1 0.0114(7) 0.0132(7) 0.0130(7) 0.0045(6) 0.0037(6) 0.0038(6)
S2 0.0157(2) 0.01270(18) 0.0152(2) 0.00376(17) -0.00177(16) 0.00373(16)
S3 0.0200(2) 0.01284(19) 0.0179(2) 0.00602(18) -0.00073(17) 0.00482(17)
C7 0.0142(8) 0.0160(8) 0.0127(8) 0.0052(7) 0.0022(6) 0.0037(7)
C2 0.0104(7) 0.0145(7) 0.0110(7) 0.0053(6) 0.0026(6) 0.0039(6)
C3 0.0155(8) 0.0166(8) 0.0123(7) 0.0076(7) 0.0038(6) 0.0050(6)
C5 0.0187(9) 0.0244(9) 0.0135(8) 0.0110(8) 0.0014(7) 0.0049(7)
C6 0.0155(9) 0.0198(9) 0.0138(8) 0.0054(7) 0.0007(7) 0.0026(7)
C4 0.0200(9) 0.0201(9) 0.0143(8) 0.0098(8) 0.0025(7) 0.0055(7)

loop_
_atom_type_symbol
_atom_type_description
_atom_type_scat_dispersion_real
_atom_type_scat_dispersion_imag
_atom_type_scat_source
C C 0.0033 0.0016 'International Tables Vol C Tables 4.2.6.8 and 6.1.1.4'
H H 0 0 'International Tables Vol C Tables 4.2.6.8 and 6.1.1.4'
Hg Hg -2.3894 9.2266 'International Tables Vol C Tables 4.2.6.8 and 6.1.1.4'
I I -0.4742 1.8119 'International Tables Vol C Tables 4.2.6.8 and 6.1.1.4'
S S 0.1246 0.1234 'International Tables Vol C Tables 4.2.6.8 and 6.1.1.4'

loop_
_geom_angle_atom_site_label_1
_geom_angle_atom_site_label_2
_geom_angle_atom_site_label_3
_geom_angle_site_symmetry_1
_geom_angle_site_symmetry_3
_geom_angle
_geom_angle_publ_flag
S1 Hg1 I2 . . 138.842(15) y
S1 Hg1 I1 . . 98.374(17) y
I2 Hg1 I1 . . 117.574(11) ?
S1 Hg1 I1 . 2_566 91.326(17) ?
I2 Hg1 I1 . 2_566 103.851(13) y
I1 Hg1 I1 . 2_566 95.210(10) y
Hg1 I1 Hg1 . 2_566 84.790(10) ?
C1 S1 Hg1 . . 105.26(7) ?
C2 C1 S1 . . 124.72(15) ?
C2 C1 S2 . . 115.08(14) ?
S1 C1 S2 . . 120.20(11) ?
C1 S2 S3 . . 97.66(7) ?
C3 S3 S2 . . 94.06(7) ?
C6 C7 C2 . . 119.08(18) ?
C6 C7 H7 . . 120.5 ?
C2 C7 H7 . . 120.5 ?
C3 C2 C7 . . 119.89(17) ?
C3 C2 C1 . . 115.91(17) ?
C7 C2 C1 . . 124.19(17) ?
C4 C3 C2 . . 120.60(18) ?
C4 C3 S3 . . 122.18(16) ?
C2 C3 S3 . . 117.21(14) ?
C4 C5 C6 . . 121.54(18) ?
C4 C5 H5 . . 119.2 ?
C6 C5 H5 . . 119.2 ?
C7 C6 C5 . . 120.41(19) ?
C7 C6 H6 . . 119.8 ?
C5 C6 H6 . . 119.8 ?
C5 C4 C3 . . 118.47(19) ?
C5 C4 H4 . . 120.8 ?
C3 C4 H4 . . 120.8 ?

loop_
_geom_bond_atom_site_label_1
_geom_bond_atom_site_label_2
_geom_bond_site_symmetry_2
_geom_bond_distance
_geom_bond_publ_flag
Hg1 S1 . 2.5169(7) y
Hg1 I2 . 2.6599(2) y
Hg1 I1 . 2.8148(4) y
Hg1 I1 2_566 3.1002(4) y
I1 Hg1 2_566 3.1002(4) ?
S1 C1 . 1.6935(19) ?
C1 C2 . 1.430(3) ?
C1 S2 . 1.702(2) ?
S2 S3 . 2.0532(7) ?
S3 C3 . 1.734(2) ?
C7 C6 . 1.377(3) ?
C7 C2 . 1.409(3) ?
C7 H7 . 0.93 ?
C2 C3 . 1.406(3) ?
C3 C4 . 1.404(3) ?
C5 C4 . 1.373(3) ?
C5 C6 . 1.408(3) ?
C5 H5 . 0.93 ?
C6 H6 . 0.93 ?
C4 H4 . 0.93 ?
